data_2015733
loop_
_publ_author_name
'Halasz, Ivan'
'Kaja Luki\'c'
'Hrvoj Van\<cik'

_publ_section_title
;
 Hydrogen phosphate and dihydrogen phosphate salts of 4-aminoazobenzene
;
_journal_coeditor_code FA3051
_journal_issue 1
_journal_name_full 'Acta Crystallographica Section C'
_journal_page_first o61
_journal_page_last o64
_journal_paper_doi 10.1107/S0108270106050979
_journal_volume 63
_journal_year 2007
_chemical_formula_iupac 'C12 H12 N3 +, H3 O4 P -, H2 O4 P'
_chemical_formula_moiety 'C12 H12 N3 +, H3 O4 P -, H2 O4 P'
_chemical_formula_sum 'C12 H17 N3 O8 P2'
_chemical_formula_weight 393.23
_chemical_name_systematic
;
4-[(<i>E</i>)-phenyldiazenyl]anilinium dihydrogenphosphate--phosphoric
acid (1/1)
;
_space_group_IT_number 19
_symmetry_cell_setting orthorhombic
_symmetry_space_group_name_Hall 'P 2ac 2ab'
_symmetry_space_group_name_H-M 'P 21 21 21'
_atom_sites_solution_hydrogens geom
_atom_sites_solution_primary direct
_atom_sites_solution_secondary difmap
_audit_creation_method SHELXL-97
_cell_angle_alpha 90.00
_cell_angle_beta 90.00
_cell_angle_gamma 90.00
_cell_formula_units_Z 4
_cell_length_a 4.5515(4)
_cell_length_b 10.5973(9)
_cell_length_c 34.705(3)
_cell_measurement_reflns_used 3527
_cell_measurement_temperature 293(2)
_cell_measurement_theta_max 21.3
_cell_measurement_theta_min 2.85
_cell_volume 1673.9(3)
_computing_cell_refinement
;
CrysAlis RED (Oxford Diffraction, 2003)
;
_computing_data_collection
;
CrysAlis CCD (Oxford Diffraction, 2003)
;
_computing_data_reduction
;
CrysAlis RED
;
_computing_molecular_graphics
;
ORTEP-3 (Farrugia, 1997 )and
Schakal99 (Keller, 1999)
;
_computing_publication_material
;
PARST (Nardelli, 1995) and
SHELXL97 (Sheldrick, 1997)
;
_computing_structure_refinement 'SHELXL97 (Sheldrick, 1997)'
_computing_structure_solution 'SHELXS97 (Sheldrick, 1997)'
_diffrn_ambient_temperature 293(2)
_diffrn_measured_fraction_theta_full 0.994
_diffrn_measured_fraction_theta_max 0.994
_diffrn_measurement_device_type
;
Oxford Xcalibur 3 CCD area-detector diffractometer
;
_diffrn_measurement_method 'omega scans'
_diffrn_radiation_monochromator graphite
_diffrn_radiation_source 'fine-focus sealed tube'
_diffrn_radiation_type MoK\a
_diffrn_radiation_wavelength 0.71073
_diffrn_reflns_av_R_equivalents 0.0414
_diffrn_reflns_av_sigmaI/netI 0.0326
_diffrn_reflns_limit_h_max 6
_diffrn_reflns_limit_h_min -6
_diffrn_reflns_limit_k_max 13
_diffrn_reflns_limit_k_min -14
_diffrn_reflns_limit_l_max 45
_diffrn_reflns_limit_l_min -45
_diffrn_reflns_number 22198
_diffrn_reflns_theta_full 28.06
_diffrn_reflns_theta_max 28.06
_diffrn_reflns_theta_min 4.01
_diffrn_standards_decay_% 0
_diffrn_standards_interval_count 'every 50 frames'
_diffrn_standards_number '3 frames'
_exptl_absorpt_coefficient_mu 0.308
_exptl_absorpt_correction_T_max 0.993
_exptl_absorpt_correction_T_min 0.911
_exptl_absorpt_correction_type analytical
_exptl_absorpt_process_details '(Alcock, 1970)'
_exptl_crystal_colour purple
_exptl_crystal_density_diffrn 1.560
_exptl_crystal_density_method 'not measured'
_exptl_crystal_description prism
_exptl_crystal_F_000 816
_exptl_crystal_size_max 0.55
_exptl_crystal_size_mid 0.15
_exptl_crystal_size_min 0.02
_refine_diff_density_max 0.228
_refine_diff_density_min -0.237
_refine_ls_abs_structure_details 'Flack (1983), 1631 Friedel pairs'
_refine_ls_abs_structure_Flack -0.11(10)
_refine_ls_extinction_method none
_refine_ls_goodness_of_fit_ref 1.073
_refine_ls_hydrogen_treatment mixed
_refine_ls_matrix_type full
_refine_ls_number_parameters 251
_refine_ls_number_reflns 4015
_refine_ls_number_restraints 8
_refine_ls_restrained_S_all 1.073
_refine_ls_R_factor_all 0.0503
_refine_ls_R_factor_gt 0.0396
_refine_ls_shift/su_max 0.000
_refine_ls_shift/su_mean <0.001
_refine_ls_structure_factor_coef Fsqd
_refine_ls_weighting_details 'calc w=1/[\s^2^(Fo^2^)+(0.0585P)^2^] where P=(Fo^2^+2Fc^2^)/3'
_refine_ls_weighting_scheme calc
_refine_ls_wR_factor_gt 0.0963
_refine_ls_wR_factor_ref 0.1009
_reflns_number_gt 3323
_reflns_number_total 4015
_reflns_threshold_expression I>2\s(I)
_cod_data_source_file fa3051.cif
_cod_data_source_block II
_cod_database_code 2015733

loop_
_symmetry_equiv_pos_as_xyz
'x, y, z'
'-x+1/2, -y, z+1/2'
'x+1/2, -y+1/2, -z'
'-x, y+1/2, -z+1/2'

loop_
_atom_site_type_symbol
_atom_site_label
_atom_site_fract_x
_atom_site_fract_y
_atom_site_fract_z
_atom_site_U_iso_or_equiv
_atom_site_adp_type
_atom_site_calc_flag
_atom_site_refinement_flags
_atom_site_occupancy
P P1 0.48750(13) 0.81316(6) 0.128846(16) 0.03570(15) Uani d . 1
O O1 0.2474(4) 0.75052(15) 0.15063(5) 0.0447(4) Uani d . 1
O O2 0.7364(4) 0.8519(2) 0.15612(7) 0.0725(7) Uani d D 1
H H4 0.894(7) 0.807(3) 0.1547(10) 0.080(4) Uiso d D 1
O O3 0.3721(5) 0.93537(17) 0.11026(5) 0.0632(6) Uani d D 1
H H5 0.414(7) 0.951(3) 0.0864(8) 0.080(4) Uiso d D 1
O O4 0.6077(4) 0.72266(16) 0.09777(5) 0.0481(5) Uani d D 1
H H6 0.716(6) 0.757(3) 0.0808(9) 0.080(4) Uiso d D 1
P P2 0.77257(13) 0.92323(5) 0.018088(17) 0.03558(15) Uani d . 1
O O6 0.5232(4) 0.99005(15) 0.03851(5) 0.0431(4) Uani d . 1
O O7 1.0141(4) 1.02416(16) 0.01074(5) 0.0473(4) Uani d D 1
H H7 1.172(6) 1.007(3) 0.0215(9) 0.080(4) Uiso d D 1
O O5 0.8891(4) 0.81371(16) 0.04054(5) 0.0472(4) Uani d . 1
O O8 0.6831(5) 0.88634(18) -0.02311(5) 0.0631(6) Uani d D 1
H H8 0.565(7) 0.826(3) -0.0274(10) 0.080(4) Uiso d D 1
N N1 -0.3687(6) 0.2693(2) 0.04604(7) 0.0551(6) Uani d D 1
H H1 -0.418(7) 0.187(3) 0.0406(9) 0.080(4) Uiso d D 1
H H2 -0.462(7) 0.337(3) 0.0354(9) 0.080(4) Uiso d D 1
N N2 0.3563(5) 0.39153(19) 0.16585(6) 0.0453(5) Uani d . 1
N N3 0.4095(5) 0.50276(19) 0.17883(6) 0.0437(5) Uani d D 1
H H3 0.318(7) 0.572(3) 0.1682(9) 0.080(4) Uiso d D 1
C C1 -0.1965(6) 0.3016(2) 0.07502(7) 0.0419(6) Uani d . 1
C C2 -0.0516(6) 0.2085(2) 0.09755(7) 0.0482(6) Uani d . 1
H H2C -0.0818 0.1234 0.0924 0.058 Uiso calc R 1
C C3 0.1306(7) 0.2439(2) 0.12650(7) 0.0489(6) Uani d . 1
H H3C 0.2276 0.1824 0.1407 0.059 Uiso calc R 1
C C4 0.1760(6) 0.3729(2) 0.13548(7) 0.0420(6) Uani d . 1
C C5 0.0290(6) 0.4661(2) 0.11322(7) 0.0470(6) Uani d . 1
H H5C 0.0570 0.5512 0.1186 0.056 Uiso calc R 1
C C6 -0.1500(6) 0.4314(2) 0.08443(7) 0.0476(6) Uani d . 1
H H6C -0.2462 0.4933 0.0702 0.057 Uiso calc R 1
C C7 0.5853(6) 0.5164(2) 0.21240(6) 0.0412(6) Uani d . 1
C C8 0.7525(6) 0.4168(2) 0.22619(7) 0.0502(6) Uani d . 1
H H8C 0.7601 0.3409 0.2128 0.060 Uiso calc R 1
C C9 0.9070(7) 0.4319(3) 0.25994(8) 0.0586(8) Uani d . 1
H H9C 1.0172 0.3651 0.2696 0.070 Uiso calc R 1
C C10 0.9004(7) 0.5445(3) 0.27953(7) 0.0583(8) Uani d . 1
H H10C 1.0058 0.5540 0.3023 0.070 Uiso calc R 1
C C11 0.7368(7) 0.6430(3) 0.26526(8) 0.0575(7) Uani d . 1
H H11C 0.7310 0.7190 0.2786 0.069 Uiso calc R 1
C C12 0.5810(6) 0.6306(2) 0.23131(7) 0.0514(7) Uani d . 1
H H12C 0.4751 0.6983 0.2214 0.062 Uiso calc R 1

loop_
_atom_site_aniso_label
_atom_site_aniso_U_11
_atom_site_aniso_U_22
_atom_site_aniso_U_33
_atom_site_aniso_U_12
_atom_site_aniso_U_13
_atom_site_aniso_U_23
P1 0.0346(3) 0.0367(3) 0.0358(3) -0.0002(3) 0.0012(3) -0.0008(2)
O1 0.0371(10) 0.0451(9) 0.0520(10) -0.0014(9) 0.0045(9) 0.0086(8)
O2 0.0338(10) 0.1034(18) 0.0804(14) 0.0054(11) -0.0091(11) -0.0451(13)
O3 0.0991(15) 0.0397(9) 0.0508(10) 0.0190(11) 0.0209(11) 0.0073(8)
O4 0.0654(12) 0.0380(9) 0.0411(9) 0.0073(8) 0.0078(9) -0.0010(7)
P2 0.0358(3) 0.0348(3) 0.0362(3) -0.0025(3) -0.0006(3) -0.0002(2)
O6 0.0332(8) 0.0480(9) 0.0482(9) 0.0041(8) 0.0009(8) 0.0006(7)
O7 0.0339(9) 0.0454(9) 0.0626(11) -0.0041(9) -0.0049(9) 0.0113(8)
O5 0.0566(11) 0.0423(9) 0.0427(8) 0.0118(9) 0.0108(8) 0.0036(7)
O8 0.0964(17) 0.0537(11) 0.0393(9) -0.0230(11) -0.0106(11) -0.0013(8)
N1 0.0671(17) 0.0412(12) 0.0571(14) 0.0006(12) -0.0179(12) -0.0029(10)
N2 0.0554(13) 0.0390(11) 0.0414(10) -0.0016(10) -0.0015(10) -0.0014(9)
C7 0.0436(14) 0.0440(13) 0.0361(11) -0.0055(11) -0.0002(11) 0.0037(10)
C12 0.0622(18) 0.0437(13) 0.0483(13) 0.0017(13) -0.0068(14) 0.0009(12)
C1 0.0480(15) 0.0379(12) 0.0398(12) -0.0011(12) -0.0034(11) 0.0003(10)
N3 0.0521(13) 0.0391(11) 0.0399(10) -0.0006(10) -0.0055(10) 0.0025(9)
C8 0.0545(15) 0.0477(14) 0.0485(13) 0.0040(15) -0.0036(13) -0.0002(11)
C6 0.0585(16) 0.0365(12) 0.0477(13) 0.0006(12) -0.0065(12) 0.0059(11)
C4 0.0494(15) 0.0387(12) 0.0378(12) -0.0013(11) -0.0037(11) 0.0021(10)
C5 0.0563(15) 0.0346(11) 0.0502(13) -0.0026(12) -0.0090(14) 0.0013(10)
C2 0.0640(18) 0.0338(12) 0.0468(13) -0.0020(12) -0.0068(13) -0.0014(10)
C11 0.072(2) 0.0532(15) 0.0471(14) -0.0046(16) -0.0123(16) -0.0059(13)
C9 0.0658(19) 0.0616(17) 0.0486(14) 0.0108(16) -0.0117(14) 0.0040(13)
C3 0.0667(17) 0.0370(12) 0.0430(13) 0.0042(12) -0.0046(14) 0.0060(10)
C10 0.0677(18) 0.0628(17) 0.0446(14) -0.0009(16) -0.0141(14) -0.0017(13)

loop_
_atom_type_symbol
_atom_type_description
_atom_type_scat_dispersion_real
_atom_type_scat_dispersion_imag
_atom_type_scat_source
C C 0.0033 0.0016 'International Tables Vol C Tables 4.2.6.8 and 6.1.1.4'
H H 0.0000 0.0000 'International Tables Vol C Tables 4.2.6.8 and 6.1.1.4'
N N 0.0061 0.0033 'International Tables Vol C Tables 4.2.6.8 and 6.1.1.4'
O O 0.0106 0.0060 'International Tables Vol C Tables 4.2.6.8 and 6.1.1.4'
P P 0.1023 0.0942 'International Tables Vol C Tables 4.2.6.8 and 6.1.1.4'

loop_
_geom_angle_atom_site_label_1
_geom_angle_atom_site_label_2
_geom_angle_atom_site_label_3
_geom_angle
O1 P1 O2 110.45(12)
O1 P1 O3 109.77(11)
O2 P1 O3 106.59(14)
O1 P1 O4 109.81(10)
O2 P1 O4 109.64(12)
O3 P1 O4 110.54(10)
P1 O2 H4 116(2)
P1 O3 H5 119(2)
P1 O4 H6 115(2)
O5 P2 O6 112.64(10)
O5 P2 O8 112.40(11)
O6 P2 O8 110.85(12)
O5 P2 O7 111.64(10)
O6 P2 O7 106.56(10)
O8 P2 O7 102.10(11)
P2 O7 H7 113(2)
P2 O8 H8 122(2)
C1 N1 H1 123(2)
C1 N1 H2 112(2)
H1 N1 H2 123(3)
N3 N2 C4 121.5(2)
C12 C7 C8 120.8(2)
C12 C7 N3 118.2(2)
C8 C7 N3 121.0(2)
C7 C12 C11 118.8(3)
C7 C12 H12C 120.6
C11 C12 H12C 120.6
N1 C1 C2 121.0(2)
N1 C1 C6 120.8(2)
C2 C1 C6 118.2(2)
N2 N3 C7 119.1(2)
N2 N3 H3 120(2)
C7 N3 H3 120(2)
C9 C8 C7 119.1(2)
C9 C8 H8C 120.4
C7 C8 H8C 120.4
C5 C6 C1 121.6(2)
C5 C6 H6C 119.2
C1 C6 H6C 119.2
N2 C4 C3 113.7(2)
N2 C4 C5 127.5(2)
C3 C4 C5 118.8(2)
C6 C5 C4 120.1(2)
C6 C5 H5C 120.0
C4 C5 H5C 120.0
C3 C2 C1 120.0(2)
C3 C2 H2C 120.0
C1 C2 H2C 120.0
C10 C11 C12 120.9(3)
C10 C11 H11C 119.5
C12 C11 H11C 119.5
C10 C9 C8 120.7(3)
C10 C9 H9C 119.6
C8 C9 H9C 119.6
C2 C3 C4 121.3(2)
C2 C3 H3C 119.4
C4 C3 H3C 119.4
C9 C10 C11 119.5(2)
C9 C10 H10C 120.2
C11 C10 H10C 120.2

loop_
_geom_bond_atom_site_label_1
_geom_bond_atom_site_label_2
_geom_bond_distance
P1 O1 1.4856(17)
P1 O2 1.532(2)
P1 O3 1.5393(19)
P1 O4 1.5435(18)
O2 H4 0.86(3)
O3 H5 0.86(3)
O4 H6 0.85(3)
P2 O5 1.4950(17)
P2 O6 1.5139(17)
P2 O8 1.5371(19)
P2 O7 1.5547(18)
O7 H7 0.83(3)
O8 H8 0.84(3)
N1 C1 1.320(3)
N1 H1 0.92(3)
N1 H2 0.91(3)
N2 N3 1.285(3)
N2 C4 1.350(3)
C7 C12 1.377(3)
C7 C8 1.386(3)
C7 N3 1.421(3)
C12 C11 1.381(4)
C12 H12C 0.9300
C1 C2 1.421(3)
C1 C6 1.430(3)
N3 H3 0.92(3)
C8 C9 1.376(4)
C8 H8C 0.9300
C6 C5 1.340(3)
C6 H6C 0.9300
C4 C3 1.417(3)
C4 C5 1.421(3)
C5 H5C 0.9300
C2 C3 1.356(4)
C2 H2C 0.9300
C11 C10 1.374(4)
C11 H11C 0.9300
C9 C10 1.374(4)
C9 H9C 0.9300
C3 H3C 0.9300
C10 H10C 0.9300

loop_
_geom_hbond_atom_site_label_D
_geom_hbond_atom_site_label_H
_geom_hbond_atom_site_label_A
_geom_hbond_site_symmetry_A
_geom_hbond_distance_DH
_geom_hbond_distance_HA
_geom_hbond_distance_DA
_geom_hbond_angle_DHA
_geom_hbond_publ_flag
O3 H5 O6 1_555 0.86(3) 1.78(3) 2.647(3) 176(3) y
O4 H6 O5 1_555 0.84(3) 1.72(3) 2.554(3) 169(3) y
N3 H3 O1 1_555 0.91(3) 2.03(3) 2.899(3) 161(3) y
O2 H4 O1 1_655 0.87(4) 1.71(4) 2.568(3) 168(4) y
O7 H7 O6 1_655 0.82(3) 1.72(3) 2.537(2) 171(3) y
N1 H2 O7 3_365 0.90(4) 2.17(3) 2.994(3) 149(3) y
O8 H8 O5 3_465 0.85(4) 1.75(4) 2.579(3) 167(4) y
N1 H1 O6 1_445 0.91(4) 2.12(4) 3.011(3) 168(3) y

loop_
_cod_related_entry_id
_cod_related_entry_database
_cod_related_entry_code
1 ChemSpider 21180746
